data_1512935
loop_
_publ_author_name
'Timothy J. Boyle'
'Leigh Anna M. Ottley'

_publ_section_title
;
 Structural characterization of the coordination behavior of
 4,4'-di-methoxy,2,2'-di-ol-benzophenone modified metal
 alkoxides
;
_journal_issue 1
_journal_name_full 'Inorganica Chimica Acta'
_journal_page_first 69
_journal_page_last 80
_journal_paper_doi 10.1016/j.ica.2010.08.047
_journal_volume 364
_journal_year 2010
_chemical_formula_sum 'C39 H66 O11 Zr2'
_chemical_formula_weight 893.36
_chemical_name_systematic
; 
 ? 
;
_space_group_IT_number 14
_symmetry_cell_setting monoclinic
_symmetry_space_group_name_Hall '-P 2yn'
_symmetry_space_group_name_H-M 'P 1 21/n 1'
_atom_sites_solution_hydrogens geom
_atom_sites_solution_primary direct
_atom_sites_solution_secondary difmap
_audit_creation_method SHELXL-97
_cell_angle_alpha 90.00
_cell_angle_beta 103.760(3)
_cell_angle_gamma 90.00
_cell_formula_units_Z 4
_cell_length_a 13.716(3)
_cell_length_b 18.149(3)
_cell_length_c 18.778(3)
_cell_measurement_temperature 172(2)
_cell_volume 4540.3(14)
_computing_cell_refinement 'Bruker SMART'
_computing_data_collection 'Bruker SMART'
_computing_data_reduction 'Bruker SAINT'
_computing_molecular_graphics 'Bruker SHELXTL'
_computing_publication_material 'Bruker SHELXTL'
_computing_structure_refinement 'SHELXL-97 (Sheldrick, 1997)'
_computing_structure_solution 'SHELXS-97 (Sheldrick, 1990)'
_diffrn_ambient_temperature 172(2)
_diffrn_measured_fraction_theta_full 0.998
_diffrn_measured_fraction_theta_max 0.998
_diffrn_measurement_device_type 'CCD area detector'
_diffrn_measurement_method 'phi and omega scans'
_diffrn_radiation_monochromator graphite
_diffrn_radiation_source 'fine-focus sealed tube'
_diffrn_radiation_type MoK\a
_diffrn_radiation_wavelength 0.71073
_diffrn_reflns_av_R_equivalents 0.0276
_diffrn_reflns_av_sigmaI/netI 0.0182
_diffrn_reflns_limit_h_max 15
_diffrn_reflns_limit_h_min -15
_diffrn_reflns_limit_k_max 20
_diffrn_reflns_limit_k_min -20
_diffrn_reflns_limit_l_max 20
_diffrn_reflns_limit_l_min -20
_diffrn_reflns_number 27456
_diffrn_reflns_theta_full 23.29
_diffrn_reflns_theta_max 23.29
_diffrn_reflns_theta_min 1.58
_exptl_absorpt_coefficient_mu 0.510
_exptl_absorpt_correction_T_max 0.951
_exptl_absorpt_correction_T_min 0.781
_exptl_absorpt_correction_type empirical
_exptl_absorpt_process_details SADABS
_exptl_crystal_colour orange
_exptl_crystal_density_diffrn 1.307
_exptl_crystal_density_meas ?
_exptl_crystal_density_method 'not measured'
_exptl_crystal_description cube
_exptl_crystal_F_000 1872
_exptl_crystal_size_max 0.581
_exptl_crystal_size_mid 0.403
_exptl_crystal_size_min 0.099
_refine_diff_density_max 1.223
_refine_diff_density_min -0.851
_refine_diff_density_rms 0.070
_refine_ls_extinction_method none
_refine_ls_goodness_of_fit_ref 1.040
_refine_ls_hydrogen_treatment constr
_refine_ls_matrix_type full
_refine_ls_number_parameters 489
_refine_ls_number_reflns 6541
_refine_ls_number_restraints 0
_refine_ls_restrained_S_all 1.040
_refine_ls_R_factor_all 0.0382
_refine_ls_R_factor_gt 0.0354
_refine_ls_shift/su_max 2.107
_refine_ls_shift/su_mean 0.034
_refine_ls_structure_factor_coef Fsqd
_refine_ls_weighting_details 'calc w=1/[\s^2^(Fo^2^)+(0.0483P)^2^+7.7194P] where P=(Fo^2^+2Fc^2^)/3'
_refine_ls_weighting_scheme calc
_refine_ls_wR_factor_gt 0.0923
_refine_ls_wR_factor_ref 0.0951
_reflns_number_gt 6045
_reflns_number_total 6541
_reflns_threshold_expression >2sigma(I)
_cod_data_source_file 2010-69.cif
_cod_data_source_block 7mr083s
_cod_depositor_comments
;
The following automatic conversions were performed:

'_symmetry_cell_setting' value 'Monoclinic' changed to 'monoclinic'
according to the built-in table from CIF Core dictionary named
'cif_core.dic' version 2.4.1 from 2010-06-29.

Automatic conversion script
Id: cif_fix_values 1891 2012-01-12 08:04:46Z andrius 

The following automatic conversions were performed:

'_exptl_crystal_density_meas' value 'not_measured' was changed to '?'
- the value is perceived as not measured.

Automatic conversion script
Id: cif_fix_values 3008 2015-01-20 13:52:24Z robertas 
;
_cod_original_cell_volume 4540.2(14)
_cod_original_sg_symbol_H-M P2(1)/n
_cod_database_code 1512935

loop_
_symmetry_equiv_pos_as_xyz
'x, y, z'
'-x+1/2, y+1/2, -z+1/2'
'-x, -y, -z'
'x-1/2, -y-1/2, z-1/2'

loop_
_atom_site_label
_atom_site_type_symbol
_atom_site_fract_x
_atom_site_fract_y
_atom_site_fract_z
_atom_site_U_iso_or_equiv
_atom_site_adp_type
_atom_site_occupancy
_atom_site_symmetry_multiplicity
_atom_site_calc_flag
_atom_site_refinement_flags
Zr1 Zr 0.20691(2) 0.197744(15) 0.165807(15) 0.02449(10) Uani 1 1 d .
Zr2 Zr 0.08289(2) 0.235356(16) 0.293171(15) 0.02564(11) Uani 1 1 d .
O1 O 0.25068(15) 0.19870(11) 0.29926(11) 0.0268(5) Uani 1 1 d .
O2 O 0.11592(16) 0.16388(12) 0.38066(12) 0.0333(5) Uani 1 1 d .
O3 O 0.30219(15) 0.10959(11) 0.19278(11) 0.0293(5) Uani 1 1 d .
O4 O 0.65475(17) 0.05801(14) 0.25100(14) 0.0449(6) Uani 1 1 d .
O5 O 0.2345(2) 0.00963(16) 0.58601(15) 0.0602(8) Uani 1 1 d .
O6 O 0.09169(15) 0.14601(11) 0.21513(11) 0.0275(5) Uani 1 1 d .
O7 O 0.31274(16) 0.26363(12) 0.15313(12) 0.0336(5) Uani 1 1 d .
O8 O 0.14472(16) 0.17134(12) 0.06621(11) 0.0325(5) Uani 1 1 d .
O9 O 0.11950(16) 0.28535(11) 0.19983(11) 0.0280(5) Uani 1 1 d .
O10 O -0.06086(16) 0.23851(12) 0.27692(12) 0.0344(5) Uani 1 1 d .
O11 O 0.12413(17) 0.31763(12) 0.35915(12) 0.0357(5) Uani 1 1 d .
C1 C 0.3076(2) 0.15023(16) 0.33779(15) 0.0255(7) Uani 1 1 d .
C2 C 0.3998(2) 0.13030(16) 0.31470(16) 0.0272(7) Uani 1 1 d .
C3 C 0.3904(2) 0.10823(16) 0.24121(16) 0.0273(7) Uani 1 1 d .
C4 C 0.4751(2) 0.08276(17) 0.21929(18) 0.0312(7) Uani 1 1 d .
H4A H 0.4685 0.0659 0.1705 0.037 Uiso 1 1 calc R
C5 C 0.5684(2) 0.08182(18) 0.26795(19) 0.0343(7) Uani 1 1 d .
C6 C 0.5794(2) 0.10708(18) 0.33980(18) 0.0340(7) Uani 1 1 d .
H6 H 0.6438 0.1084 0.3727 0.041 Uiso 1 1 calc R
C7 C 0.4962(2) 0.12987(17) 0.36223(17) 0.0318(7) Uani 1 1 d .
H7 H 0.5037 0.1459 0.4114 0.038 Uiso 1 1 calc R
C8 C 0.6483(3) 0.0377(2) 0.1767(2) 0.0542(10) Uani 1 1 d .
H8A H 0.6025 -0.0042 0.1636 0.081 Uiso 1 1 calc R
H8B H 0.7151 0.0238 0.1709 0.081 Uiso 1 1 calc R
H8C H 0.6230 0.0795 0.1446 0.081 Uiso 1 1 calc R
C9 C 0.1891(2) 0.12482(17) 0.41915(16) 0.0289(7) Uani 1 1 d .
C10 C 0.2826(2) 0.11361(16) 0.39922(16) 0.0273(7) Uani 1 1 d .
C11 C 0.3496(2) 0.06118(17) 0.44149(17) 0.0318(7) Uani 1 1 d .
H11 H 0.4093 0.0490 0.4268 0.038 Uiso 1 1 calc R
C12 C 0.3316(3) 0.02791(19) 0.50170(18) 0.0381(8) Uani 1 1 d .
H12 H 0.3786 -0.0062 0.5289 0.046 Uiso 1 1 calc R
C13 C 0.2431(3) 0.0442(2) 0.52363(19) 0.0415(8) Uani 1 1 d .
C14 C 0.1729(3) 0.09047(18) 0.48275(18) 0.0371(8) Uani 1 1 d .
H14 H 0.1123 0.0996 0.4974 0.044 Uiso 1 1 calc R
C15 C 0.1498(4) 0.0267(3) 0.6148(3) 0.0754(16) Uani 1 1 d .
H15A H 0.1465 0.0801 0.6218 0.113 Uiso 1 1 calc R
H15B H 0.1563 0.0017 0.6619 0.113 Uiso 1 1 calc R
H15C H 0.0883 0.0102 0.5803 0.113 Uiso 1 1 calc R
C16 C 0.0302(2) 0.08129(17) 0.19306(18) 0.0321(7) Uani 1 1 d .
C17 C -0.0589(3) 0.1041(2) 0.1320(2) 0.0483(9) Uani 1 1 d .
H17A H -0.0974 0.1423 0.1502 0.073 Uiso 1 1 calc R
H17B H -0.1020 0.0612 0.1160 0.073 Uiso 1 1 calc R
H17C H -0.0348 0.1235 0.0906 0.073 Uiso 1 1 calc R
C18 C 0.0936(3) 0.02259(18) 0.1677(2) 0.0430(9) Uani 1 1 d .
H18A H 0.1154 0.0405 0.1247 0.065 Uiso 1 1 calc R
H18B H 0.0537 -0.0224 0.1548 0.065 Uiso 1 1 calc R
H18C H 0.1527 0.0118 0.2073 0.065 Uiso 1 1 calc R
C19 C -0.0055(3) 0.0522(2) 0.2586(2) 0.0484(9) Uani 1 1 d .
H19A H 0.0525 0.0369 0.2971 0.073 Uiso 1 1 calc R
H19B H -0.0499 0.0098 0.2433 0.073 Uiso 1 1 calc R
H19C H -0.0422 0.0910 0.2774 0.073 Uiso 1 1 calc R
C20 C 0.0957(3) 0.35961(17) 0.17087(18) 0.0362(8) Uani 1 1 d .
C21 C 0.1794(3) 0.41118(19) 0.2100(2) 0.0465(9) Uani 1 1 d .
H21A H 0.1800 0.4135 0.2622 0.070 Uiso 1 1 calc R
H21B H 0.1678 0.4606 0.1886 0.070 Uiso 1 1 calc R
H21C H 0.2442 0.3926 0.2043 0.070 Uiso 1 1 calc R
C22 C 0.0887(3) 0.35685(18) 0.08889(18) 0.0386(8) Uani 1 1 d .
H22A H 0.1540 0.3429 0.0804 0.058 Uiso 1 1 calc R
H22B H 0.0693 0.4055 0.0674 0.058 Uiso 1 1 calc R
H22C H 0.0381 0.3204 0.0661 0.058 Uiso 1 1 calc R
C23 C -0.0030(3) 0.3832(2) 0.1852(2) 0.0465(9) Uani 1 1 d .
H23A H -0.0554 0.3482 0.1621 0.070 Uiso 1 1 calc R
H23B H -0.0202 0.4325 0.1648 0.070 Uiso 1 1 calc R
H23C H 0.0025 0.3842 0.2382 0.070 Uiso 1 1 calc R
C24 C 0.1699(3) 0.3555(2) 0.4249(2) 0.0503(10) Uani 1 1 d .
C25 C 0.2793(6) 0.3618(7) 0.4269(4) 0.198(5) Uani 1 1 d .
H25A H 0.3077 0.3124 0.4251 0.297 Uiso 1 1 calc R
H25B H 0.3140 0.3864 0.4723 0.297 Uiso 1 1 calc R
H25C H 0.2880 0.3906 0.3847 0.297 Uiso 1 1 calc R
C26 C 0.1606(9) 0.3127(4) 0.4881(3) 0.180(5) Uani 1 1 d .
H26A H 0.0895 0.3034 0.4856 0.270 Uiso 1 1 calc R
H26B H 0.1902 0.3401 0.5330 0.270 Uiso 1 1 calc R
H26C H 0.1959 0.2657 0.4885 0.270 Uiso 1 1 calc R
C27 C 0.1285(7) 0.4294(4) 0.4225(4) 0.173(5) Uani 1 1 d .
H27A H 0.1267 0.4517 0.3747 0.259 Uiso 1 1 calc R
H27B H 0.1706 0.4594 0.4613 0.259 Uiso 1 1 calc R
H27C H 0.0602 0.4270 0.4300 0.259 Uiso 1 1 calc R
C28 C -0.1562(3) 0.2495(2) 0.2931(3) 0.0527(10) Uani 1 1 d .
C29 C -0.1612(4) 0.1985(3) 0.3567(3) 0.0817(16) Uani 1 1 d .
H29A H -0.1563 0.1472 0.3419 0.123 Uiso 1 1 calc R
H29B H -0.2251 0.2060 0.3705 0.123 Uiso 1 1 calc R
H29C H -0.1055 0.2097 0.3988 0.123 Uiso 1 1 calc R
C30 C -0.1657(4) 0.3302(3) 0.3114(4) 0.0884(19) Uani 1 1 d .
H30A H -0.1129 0.3431 0.3546 0.133 Uiso 1 1 calc R
H30B H -0.2316 0.3389 0.3216 0.133 Uiso 1 1 calc R
H30C H -0.1589 0.3606 0.2697 0.133 Uiso 1 1 calc R
C31 C -0.2366(3) 0.2289(4) 0.2254(4) 0.099(2) Uani 1 1 d .
H31A H -0.2309 0.2608 0.1845 0.148 Uiso 1 1 calc R
H31B H -0.3030 0.2353 0.2355 0.148 Uiso 1 1 calc R
H31C H -0.2279 0.1774 0.2126 0.148 Uiso 1 1 calc R
C32 C 0.4024(3) 0.30103(19) 0.1482(2) 0.0422(9) Uani 1 1 d .
C33 C 0.4601(3) 0.3208(3) 0.2250(3) 0.0660(12) Uani 1 1 d .
H33A H 0.4181 0.3517 0.2485 0.099 Uiso 1 1 calc R
H33B H 0.5211 0.3479 0.2226 0.099 Uiso 1 1 calc R
H33C H 0.4786 0.2757 0.2537 0.099 Uiso 1 1 calc R
C34 C 0.4642(3) 0.2499(2) 0.1117(3) 0.0623(12) Uani 1 1 d .
H34A H 0.4805 0.2049 0.1408 0.093 Uiso 1 1 calc R
H34B H 0.5264 0.2748 0.1084 0.093 Uiso 1 1 calc R
H34C H 0.4254 0.2373 0.0623 0.093 Uiso 1 1 calc R
C35 C 0.3742(3) 0.3695(2) 0.1006(3) 0.0585(11) Uani 1 1 d .
H35A H 0.3320 0.3552 0.0528 0.088 Uiso 1 1 calc R
H35B H 0.4353 0.3935 0.0937 0.088 Uiso 1 1 calc R
H35C H 0.3371 0.4038 0.1247 0.088 Uiso 1 1 calc R
C36 C 0.1408(4) 0.1558(2) -0.00842(19) 0.0552(11) Uani 1 1 d .
C37 C 0.1971(15) 0.0970(7) -0.0146(4) 0.369(14) Uani 1 1 d .
H37A H 0.2607 0.1134 -0.0246 0.554 Uiso 1 1 calc R
H37B H 0.1612 0.0659 -0.0550 0.554 Uiso 1 1 calc R
H37C H 0.2107 0.0688 0.0312 0.554 Uiso 1 1 calc R
C38 C 0.1602(7) 0.2210(3) -0.0459(3) 0.125(3) Uani 1 1 d .
H38A H 0.2200 0.2458 -0.0168 0.187 Uiso 1 1 calc R
H38B H 0.1025 0.2542 -0.0528 0.187 Uiso 1 1 calc R
H38C H 0.1716 0.2075 -0.0938 0.187 Uiso 1 1 calc R
C39 C 0.0352(11) 0.1404(11) -0.0422(4) 0.394(15) Uani 1 1 d .
H39A H 0.0243 0.1418 -0.0957 0.591 Uiso 1 1 calc R
H39B H -0.0071 0.1775 -0.0265 0.591 Uiso 1 1 calc R
H39C H 0.0177 0.0914 -0.0271 0.591 Uiso 1 1 calc R

loop_
_atom_site_aniso_label
_atom_site_aniso_U_11
_atom_site_aniso_U_22
_atom_site_aniso_U_33
_atom_site_aniso_U_23
_atom_site_aniso_U_13
_atom_site_aniso_U_12
Zr1 0.02713(18) 0.02422(17) 0.02187(17) 0.00136(11) 0.00535(12) -0.00186(12)
Zr2 0.02831(18) 0.02431(18) 0.02475(18) 0.00217(12) 0.00720(13) 0.00084(12)
O1 0.0298(11) 0.0256(11) 0.0244(11) 0.0025(9) 0.0052(9) -0.0003(9)
O2 0.0357(12) 0.0345(12) 0.0315(12) 0.0078(10) 0.0117(10) 0.0054(10)
O3 0.0292(11) 0.0305(11) 0.0270(11) -0.0021(9) 0.0044(9) 0.0014(9)
O4 0.0332(13) 0.0539(15) 0.0513(15) 0.0068(12) 0.0171(11) 0.0070(11)
O5 0.0684(18) 0.0710(19) 0.0531(16) 0.0386(15) 0.0378(14) 0.0328(15)
O6 0.0303(11) 0.0232(11) 0.0291(11) 0.0005(9) 0.0077(9) -0.0033(9)
O7 0.0339(12) 0.0324(12) 0.0363(13) 0.0019(10) 0.0116(10) -0.0069(10)
O8 0.0402(13) 0.0327(12) 0.0232(11) 0.0002(9) 0.0043(9) -0.0038(10)
O9 0.0347(12) 0.0223(10) 0.0275(11) 0.0045(9) 0.0080(9) 0.0015(9)
O10 0.0307(12) 0.0323(12) 0.0415(13) 0.0004(10) 0.0113(10) 0.0015(9)
O11 0.0456(13) 0.0323(12) 0.0281(12) -0.0024(10) 0.0068(10) -0.0026(10)
C1 0.0293(16) 0.0227(15) 0.0219(15) -0.0037(12) 0.0013(13) -0.0048(13)
C2 0.0297(16) 0.0252(15) 0.0263(16) 0.0042(13) 0.0056(13) -0.0013(13)
C3 0.0290(16) 0.0220(15) 0.0302(17) 0.0052(13) 0.0057(13) -0.0013(12)
C4 0.0354(18) 0.0267(16) 0.0332(17) 0.0034(14) 0.0114(14) 0.0006(14)
C5 0.0318(18) 0.0300(17) 0.044(2) 0.0105(15) 0.0145(15) 0.0014(14)
C6 0.0256(16) 0.0360(18) 0.0378(19) 0.0102(15) 0.0027(14) -0.0034(14)
C7 0.0341(18) 0.0315(17) 0.0285(17) 0.0055(14) 0.0047(14) -0.0040(14)
C8 0.042(2) 0.061(3) 0.065(3) -0.006(2) 0.0244(19) 0.0079(19)
C9 0.0355(17) 0.0259(16) 0.0248(16) 0.0024(13) 0.0062(13) 0.0028(14)
C10 0.0327(17) 0.0252(16) 0.0237(15) -0.0015(12) 0.0061(13) -0.0017(13)
C11 0.0337(17) 0.0310(17) 0.0311(17) 0.0028(14) 0.0085(14) 0.0039(14)
C12 0.0424(19) 0.0368(19) 0.0360(19) 0.0112(15) 0.0109(15) 0.0112(15)
C13 0.053(2) 0.041(2) 0.0345(19) 0.0125(16) 0.0199(17) 0.0098(17)
C14 0.0426(19) 0.0369(19) 0.0369(19) 0.0088(15) 0.0198(15) 0.0079(15)
C15 0.083(3) 0.093(4) 0.067(3) 0.049(3) 0.053(3) 0.038(3)
C16 0.0325(17) 0.0247(16) 0.0392(18) -0.0017(14) 0.0090(14) -0.0067(13)
C17 0.0362(19) 0.047(2) 0.057(2) -0.0066(19) 0.0021(17) -0.0075(17)
C18 0.050(2) 0.0266(17) 0.056(2) -0.0057(16) 0.0187(18) -0.0065(16)
C19 0.062(2) 0.0322(19) 0.059(2) -0.0037(17) 0.029(2) -0.0167(18)
C20 0.050(2) 0.0252(17) 0.0339(18) 0.0090(14) 0.0110(15) 0.0059(15)
C21 0.067(2) 0.0288(18) 0.043(2) 0.0015(16) 0.0123(18) -0.0070(17)
C22 0.051(2) 0.0307(18) 0.0319(18) 0.0072(14) 0.0048(15) 0.0029(15)
C23 0.059(2) 0.037(2) 0.046(2) 0.0109(17) 0.0171(18) 0.0169(18)
C24 0.075(3) 0.037(2) 0.0315(19) -0.0069(16) -0.0011(18) -0.0069(19)
C25 0.135(7) 0.345(15) 0.103(6) -0.109(8) 0.006(5) -0.115(9)
C26 0.412(16) 0.083(4) 0.033(3) -0.012(3) 0.028(5) -0.084(7)
C27 0.267(11) 0.088(5) 0.107(5) -0.069(4) -0.064(6) 0.067(6)
C28 0.039(2) 0.044(2) 0.084(3) -0.005(2) 0.032(2) 0.0011(17)
C29 0.080(3) 0.071(3) 0.117(4) 0.006(3) 0.068(3) -0.006(3)
C30 0.087(4) 0.049(3) 0.158(6) -0.015(3) 0.086(4) 0.002(3)
C31 0.031(2) 0.119(5) 0.138(5) -0.023(4) 0.003(3) 0.008(3)
C32 0.0353(19) 0.038(2) 0.054(2) 0.0070(17) 0.0127(17) -0.0110(15)
C33 0.048(2) 0.070(3) 0.072(3) -0.001(2) -0.001(2) -0.024(2)
C34 0.055(3) 0.056(3) 0.088(3) 0.016(2) 0.041(2) 0.000(2)
C35 0.051(2) 0.046(2) 0.083(3) 0.020(2) 0.025(2) -0.0094(19)
C36 0.090(3) 0.052(2) 0.0246(18) -0.0094(17) 0.0157(19) -0.025(2)
C37 0.82(3) 0.254(12) 0.071(5) 0.067(6) 0.183(11) 0.386(19)
C38 0.270(10) 0.076(4) 0.049(3) 0.022(3) 0.078(5) 0.052(5)
C39 0.396(19) 0.74(3) 0.060(5) -0.123(11) 0.075(8) -0.47(2)

loop_
_atom_type_symbol
_atom_type_description
_atom_type_scat_dispersion_real
_atom_type_scat_dispersion_imag
_atom_type_scat_source
C C 0.0033 0.0016 'International Tables Vol C Tables 4.2.6.8 and 6.1.1.4'
H H 0.0000 0.0000 'International Tables Vol C Tables 4.2.6.8 and 6.1.1.4'
O O 0.0106 0.0060 'International Tables Vol C Tables 4.2.6.8 and 6.1.1.4'
Zr Zr -2.9673 0.5597 'International Tables Vol C Tables 4.2.6.8 and 6.1.1.4'

loop_
_geom_angle_atom_site_label_1
_geom_angle_atom_site_label_2
_geom_angle_atom_site_label_3
_geom_angle
O8 Zr1 O7 101.90(9)
O8 Zr1 O3 98.91(9)
O7 Zr1 O3 93.43(9)
O8 Zr1 O9 108.65(9)
O7 Zr1 O9 93.80(9)
O3 Zr1 O9 149.33(8)
O8 Zr1 O6 96.04(8)
O7 Zr1 O6 160.01(8)
O3 Zr1 O6 92.41(8)
O9 Zr1 O6 71.95(7)
O8 Zr1 O1 161.26(8)
O7 Zr1 O1 96.52(8)
O3 Zr1 O1 76.39(7)
O9 Zr1 O1 73.19(7)
O6 Zr1 O1 66.38(7)
O10 Zr2 O11 102.18(10)
O10 Zr2 O2 99.69(9)
O11 Zr2 O2 89.99(9)
O10 Zr2 O9 106.82(9)
O11 Zr2 O9 96.17(9)
O2 Zr2 O9 150.76(8)
O10 Zr2 O6 97.61(8)
O11 Zr2 O6 159.54(9)
O2 Zr2 O6 91.75(8)
O9 Zr2 O6 72.95(7)
O10 Zr2 O1 164.24(8)
O11 Zr2 O1 93.04(8)
O2 Zr2 O1 75.98(8)
O9 Zr2 O1 75.17(7)
O6 Zr2 O1 67.69(7)
C1 O1 Zr2 132.42(18)
C1 O1 Zr1 123.02(18)
Zr2 O1 Zr1 87.33(7)
C9 O2 Zr2 141.5(2)
C3 O3 Zr1 127.29(18)
C5 O4 C8 117.0(3)
C13 O5 C15 118.2(3)
C16 O6 Zr2 131.74(18)
C16 O6 Zr1 130.33(18)
Zr2 O6 Zr1 97.07(8)
C32 O7 Zr1 169.6(2)
C36 O8 Zr1 156.2(2)
C20 O9 Zr2 128.46(18)
C20 O9 Zr1 130.87(18)
Zr2 O9 Zr1 100.59(8)
C28 O10 Zr2 158.2(2)
C24 O11 Zr2 158.4(2)
O1 C1 C10 122.7(3)
O1 C1 C2 116.9(3)
C10 C1 C2 120.4(3)
C7 C2 C3 118.1(3)
C7 C2 C1 123.8(3)
C3 C2 C1 118.1(3)
O3 C3 C4 119.3(3)
O3 C3 C2 121.3(3)
C4 C3 C2 119.4(3)
C5 C4 C3 120.7(3)
C5 C4 H4A 119.6
C3 C4 H4A 119.6
O4 C5 C4 124.5(3)
O4 C5 C6 115.3(3)
C4 C5 C6 120.3(3)
C7 C6 C5 119.2(3)
C7 C6 H6 120.4
C5 C6 H6 120.4
C6 C7 C2 122.1(3)
C6 C7 H7 119.0
C2 C7 H7 118.9
O4 C8 H8A 109.5
O4 C8 H8B 109.5
H8A C8 H8B 109.5
O4 C8 H8C 109.5
H8A C8 H8C 109.5
H8B C8 H8C 109.5
O2 C9 C14 117.1(3)
O2 C9 C10 123.6(3)
C14 C9 C10 119.3(3)
C11 C10 C9 116.6(3)
C11 C10 C1 120.6(3)
C9 C10 C1 122.8(3)
C12 C11 C10 122.8(3)
C12 C11 H11 118.6
C10 C11 H11 118.6
C11 C12 C13 119.5(3)
C11 C12 H12 120.2
C13 C12 H12 120.2
O5 C13 C14 124.9(3)
O5 C13 C12 114.5(3)
C14 C13 C12 120.5(3)
C13 C14 C9 121.0(3)
C13 C14 H14 119.5
C9 C14 H14 119.5
O5 C15 H15A 109.5
O5 C15 H15B 109.5
H15A C15 H15B 109.5
O5 C15 H15C 109.5
H15A C15 H15C 109.5
H15B C15 H15C 109.5
O6 C16 C17 107.7(3)
O6 C16 C18 108.7(2)
C17 C16 C18 111.8(3)
O6 C16 C19 109.1(3)
C17 C16 C19 110.3(3)
C18 C16 C19 109.1(3)
C16 C17 H17A 109.5
C16 C17 H17B 109.5
H17A C17 H17B 109.5
C16 C17 H17C 109.5
H17A C17 H17C 109.5
H17B C17 H17C 109.5
C16 C18 H18A 109.5
C16 C18 H18B 109.5
H18A C18 H18B 109.5
C16 C18 H18C 109.5
H18A C18 H18C 109.5
H18B C18 H18C 109.5
C16 C19 H19A 109.5
C16 C19 H19B 109.5
H19A C19 H19B 109.5
C16 C19 H19C 109.5
H19A C19 H19C 109.5
H19B C19 H19C 109.5
O9 C20 C23 109.0(3)
O9 C20 C22 107.5(3)
C23 C20 C22 110.4(3)
O9 C20 C21 108.1(3)
C23 C20 C21 110.2(3)
C22 C20 C21 111.5(3)
C20 C21 H21A 109.5
C20 C21 H21B 109.5
H21A C21 H21B 109.5
C20 C21 H21C 109.5
H21A C21 H21C 109.5
H21B C21 H21C 109.5
C20 C22 H22A 109.5
C20 C22 H22B 109.5
H22A C22 H22B 109.5
C20 C22 H22C 109.5
H22A C22 H22C 109.5
H22B C22 H22C 109.5
C20 C23 H23A 109.5
C20 C23 H23B 109.5
H23A C23 H23B 109.5
C20 C23 H23C 109.5
H23A C23 H23C 109.5
H23B C23 H23C 109.5
O11 C24 C26 110.2(4)
O11 C24 C27 109.3(4)
C26 C24 C27 114.2(6)
O11 C24 C25 107.0(4)
C26 C24 C25 107.6(7)
C27 C24 C25 108.2(7)
C24 C25 H25A 109.5
C24 C25 H25B 109.5
H25A C25 H25B 109.5
C24 C25 H25C 109.4
H25A C25 H25C 109.5
H25B C25 H25C 109.5
C24 C26 H26A 109.5
C24 C26 H26B 109.5
H26A C26 H26B 109.5
C24 C26 H26C 109.5
H26A C26 H26C 109.5
H26B C26 H26C 109.5
C24 C27 H27A 109.5
C24 C27 H27B 109.5
H27A C27 H27B 109.5
C24 C27 H27C 109.5
H27A C27 H27C 109.5
H27B C27 H27C 109.5
O10 C28 C30 108.4(3)
O10 C28 C31 108.0(4)
C30 C28 C31 110.0(4)
O10 C28 C29 107.3(3)
C30 C28 C29 112.6(4)
C31 C28 C29 110.3(4)
C28 C29 H29A 109.5
C28 C29 H29B 109.5
H29A C29 H29B 109.5
C28 C29 H29C 109.5
H29A C29 H29C 109.5
H29B C29 H29C 109.5
C28 C30 H30A 109.5
C28 C30 H30B 109.5
H30A C30 H30B 109.5
C28 C30 H30C 109.5
H30A C30 H30C 109.5
H30B C30 H30C 109.5
C28 C31 H31A 109.5
C28 C31 H31B 109.5
H31A C31 H31B 109.5
C28 C31 H31C 109.5
H31A C31 H31C 109.5
H31B C31 H31C 109.5
O7 C32 C33 108.4(3)
O7 C32 C34 108.6(3)
C33 C32 C34 110.6(4)
O7 C32 C35 108.8(3)
C33 C32 C35 111.6(3)
C34 C32 C35 108.8(3)
C32 C33 H33A 109.5
C32 C33 H33B 109.5
H33A C33 H33B 109.5
C32 C33 H33C 109.5
H33A C33 H33C 109.5
H33B C33 H33C 109.5
C32 C34 H34A 109.5
C32 C34 H34B 109.5
H34A C34 H34B 109.5
C32 C34 H34C 109.5
H34A C34 H34C 109.5
H34B C34 H34C 109.5
C32 C35 H35A 109.5
C32 C35 H35B 109.5
H35A C35 H35B 109.5
C32 C35 H35C 109.5
H35A C35 H35C 109.5
H35B C35 H35C 109.5
C37 C36 O8 110.9(4)
C37 C36 C38 115.8(8)
O8 C36 C38 110.7(3)
C37 C36 C39 110.0(11)
O8 C36 C39 105.6(5)
C38 C36 C39 103.1(8)
C36 C37 H37A 110.3
C36 C37 H37B 110.4
H37A C37 H37B 108.5
C36 C37 H37C 110.7
H37A C37 H37C 108.4
H37B C37 H37C 108.5
C36 C38 H38A 109.5
C36 C38 H38B 109.5
H38A C38 H38B 109.5
C36 C38 H38C 109.5
H38A C38 H38C 109.5
H38B C38 H38C 109.5
C36 C39 H39A 110.0
C36 C39 H39B 110.1
H39A C39 H39B 108.9
C36 C39 H39C 110.1
H39A C39 H39C 108.9
H39B C39 H39C 108.8

loop_
_geom_bond_atom_site_label_1
_geom_bond_atom_site_label_2
_geom_bond_distance
Zr1 O8 1.922(2)
Zr1 O7 1.939(2)
Zr1 O3 2.052(2)
Zr1 O9 2.177(2)
Zr1 O6 2.221(2)
Zr1 O1 2.434(2)
Zr2 O10 1.923(2)
Zr2 O11 1.937(2)
Zr2 O2 2.057(2)
Zr2 O9 2.137(2)
Zr2 O6 2.208(2)
Zr2 O1 2.372(2)
O1 C1 1.280(4)
O2 C9 1.299(4)
O3 C3 1.330(4)
O4 C5 1.368(4)
O4 C8 1.425(5)
O5 C13 1.359(4)
O5 C15 1.427(5)
O6 C16 1.448(4)
O7 C32 1.426(4)
O8 C36 1.418(4)
O9 C20 1.461(4)
O10 C28 1.424(4)
O11 C24 1.421(4)
C1 C10 1.442(4)
C1 C2 1.476(4)
C2 C7 1.408(4)
C2 C3 1.413(4)
C3 C4 1.400(4)
C4 C5 1.384(5)
C4 H4A 0.9500
C5 C6 1.399(5)
C6 C7 1.371(5)
C6 H6 0.9500
C7 H7 0.9500
C8 H8A 0.9800
C8 H8B 0.9800
C8 H8C 0.9800
C9 C14 1.411(4)
C9 C10 1.434(4)
C10 C11 1.426(4)
C11 C12 1.355(5)
C11 H11 0.9500
C12 C13 1.402(5)
C12 H12 0.9500
C13 C14 1.368(5)
C14 H14 0.9500
C15 H15A 0.9800
C15 H15B 0.9800
C15 H15C 0.9800
C16 C17 1.521(5)
C16 C18 1.521(5)
C16 C19 1.524(5)
C17 H17A 0.9800
C17 H17B 0.9800
C17 H17C 0.9800
C18 H18A 0.9800
C18 H18B 0.9800
C18 H18C 0.9800
C19 H19A 0.9800
C19 H19B 0.9800
C19 H19C 0.9800
C20 C23 1.504(5)
C20 C22 1.520(5)
C20 C21 1.527(5)
C21 H21A 0.9800
C21 H21B 0.9800
C21 H21C 0.9800
C22 H22A 0.9800
C22 H22B 0.9800
C22 H22C 0.9800
C23 H23A 0.9800
C23 H23B 0.9800
C23 H23C 0.9800
C24 C26 1.449(7)
C24 C27 1.454(7)
C24 C25 1.496(9)
C25 H25A 0.9800
C25 H25B 0.9800
C25 H25C 0.9800
C26 H26A 0.9800
C26 H26B 0.9800
C26 H26C 0.9800
C27 H27A 0.9800
C27 H27B 0.9800
C27 H27C 0.9800
C28 C30 1.517(6)
C28 C31 1.518(7)
C28 C29 1.526(7)
C29 H29A 0.9800
C29 H29B 0.9800
C29 H29C 0.9800
C30 H30A 0.9800
C30 H30B 0.9800
C30 H30C 0.9800
C31 H31A 0.9800
C31 H31B 0.9800
C31 H31C 0.9800
C32 C33 1.514(6)
C32 C34 1.526(6)
C32 C35 1.526(5)
C33 H33A 0.9800
C33 H33B 0.9800
C33 H33C 0.9800
C34 H34A 0.9800
C34 H34B 0.9800
C34 H34C 0.9800
C35 H35A 0.9800
C35 H35B 0.9800
C35 H35C 0.9800
C36 C37 1.338(9)
C36 C38 1.434(7)
C36 C39 1.463(12)
C37 H37A 0.9885
C37 H37B 0.9886
C37 H37C 0.9889
C38 H38A 0.9800
C38 H38B 0.9800
C38 H38C 0.9800
C39 H39A 0.9858
C39 H39B 0.9858
C39 H39C 0.9859
